data_4337083
loop_
_publ_author_name
'Kohler, Lars'
'Kaveevivitchai, Nattawut'
'Zong, Ruifa'
'Thummel, Randolph P.'

_publ_section_title
;
 Component analysis of dyads designed for light-driven water oxidation.
;
_journal_issue 2
_journal_name_full 'Inorganic chemistry'
_journal_page_first 912
_journal_page_last 921
_journal_paper_doi 10.1021/ic4022905
_journal_volume 53
_journal_year 2014
_chemical_formula_moiety 'C55 H39 I N13 Ru2 3+, 3(I -), 4(C2 H3 N)'
_chemical_formula_sum 'C63 H51 I4 N17 Ru2'
_chemical_formula_weight 1755.95
_chemical_name_systematic
; 
 ? 
;
_space_group_IT_number 14
_symmetry_cell_setting monoclinic
_symmetry_space_group_name_Hall '-P 2yn'
_symmetry_space_group_name_H-M 'P 1 21/n 1'
_atom_sites_solution_hydrogens geom
_atom_sites_solution_primary direct
_atom_sites_solution_secondary difmap
_audit_creation_method SHELXL-97
_cell_angle_alpha 90.00
_cell_angle_beta 104.871(2)
_cell_angle_gamma 90.00
_cell_formula_units_Z 4
_cell_length_a 13.3193(13)
_cell_length_b 25.503(2)
_cell_length_c 20.0756(19)
_cell_measurement_reflns_used 7866
_cell_measurement_temperature 113(2)
_cell_measurement_theta_max 24.97
_cell_measurement_theta_min 1.77
_cell_volume 6590.9(10)
_computing_cell_refinement 'SAINT v7.60A (Bruker-Nonius, 2013)'
_computing_data_collection 'APEX2 v2013.4-1 (Bruker-Nonius, 2013)'
_computing_data_reduction 'SAINT v7.60A (Bruker-Nonius, 2013)'
_computing_structure_refinement 'SHELXL v6.12 (G.M. Sheldrick, 2001)'
_computing_structure_solution 'SHELXS v6.12 (G.M. Sheldrick, 2001)'
_diffrn_ambient_temperature 113(2)
_diffrn_detector_area_resol_mean 4K
_diffrn_measured_fraction_theta_full 0.998
_diffrn_measured_fraction_theta_max 0.998
_diffrn_measurement_device_type 'Bruker APEX II DUO CCD'
_diffrn_measurement_method CCD
_diffrn_radiation_monochromator 'Bruker Triumph'
_diffrn_radiation_source 'fine-focus sealed tube'
_diffrn_radiation_type MoK\a
_diffrn_radiation_wavelength 0.71073
_diffrn_reflns_av_R_equivalents 0.0147
_diffrn_reflns_av_sigmaI/netI 0.0077
_diffrn_reflns_limit_h_max 15
_diffrn_reflns_limit_h_min -15
_diffrn_reflns_limit_k_max 30
_diffrn_reflns_limit_k_min 0
_diffrn_reflns_limit_l_max 23
_diffrn_reflns_limit_l_min 0
_diffrn_reflns_number 39598
_diffrn_reflns_theta_full 24.97
_diffrn_reflns_theta_max 24.97
_diffrn_reflns_theta_min 1.77
_diffrn_standards_decay_% 0.0
_exptl_absorpt_coefficient_mu 2.384
_exptl_absorpt_correction_T_max 0.9995
_exptl_absorpt_correction_T_min 0.8358
_exptl_absorpt_correction_type empirical
_exptl_absorpt_process_details 'SAINT v7.60A'
_exptl_crystal_colour 'Dark olive green'
_exptl_crystal_density_diffrn 1.770
_exptl_crystal_density_method 'not measured'
_exptl_crystal_description block
_exptl_crystal_F_000 3392
_exptl_crystal_size_max 0.25
_exptl_crystal_size_mid 0.20
_exptl_crystal_size_min 0.15
_refine_diff_density_max 1.051
_refine_diff_density_min -0.961
_refine_diff_density_rms 0.123
_refine_ls_extinction_method none
_refine_ls_goodness_of_fit_ref 1.274
_refine_ls_hydrogen_treatment noref
_refine_ls_matrix_type full
_refine_ls_number_parameters 672
_refine_ls_number_reflns 11547
_refine_ls_number_restraints 6
_refine_ls_restrained_S_all 1.274
_refine_ls_R_factor_all 0.0490
_refine_ls_R_factor_gt 0.0464
_refine_ls_shift/su_max 0.002
_refine_ls_shift/su_mean 0.000
_refine_ls_structure_factor_coef Fsqd
_refine_ls_weighting_details 'calc w=1/[\s^2^(Fo^2^)+(0.0177P)^2^+53.9055P] where P=(Fo^2^+2Fc^2^)/3'
_refine_ls_weighting_scheme calc
_refine_ls_wR_factor_gt 0.1079
_refine_ls_wR_factor_ref 0.1096
_reflns_number_gt 10867
_reflns_number_total 11828
_reflns_threshold_expression >3.99sigma(I)
_cod_data_source_file ic4022905_si_002.cif
_cod_data_source_block k1326
_cod_depositor_comments
;
The following automatic conversions were performed:

'_symmetry_cell_setting' value 'Monoclinic' changed to 'monoclinic'
according to
/usr/data/users/saulius/automatic-downloads/current/ACS/lib/dictionaries/cif_core.dic
dictionary named 'cif_core.dic' version 2.4.2 from
2011-04-26.

'_exptl_absorpt_correction_type' value 'Empirical'
changed to 'empirical' according to
/usr/data/users/saulius/automatic-downloads/current/ACS/lib/dictionaries/cif_core.dic
dictionary named 'cif_core.dic' version 2.4.2 from 2011-04-26.

Automatic conversion script
Id: cif_fix_values 2281 2013-09-26 08:29:07Z andrius 
;
_cod_original_cell_volume 6591.0(11)
_cod_original_sg_symbol_H-M P2(1)/n
_cod_database_code 4337083

loop_
_symmetry_equiv_pos_as_xyz
'x, y, z'
'-x+1/2, y+1/2, -z+1/2'
'-x, -y, -z'
'x-1/2, -y-1/2, z-1/2'

loop_
_atom_site_label
_atom_site_type_symbol
_atom_site_fract_x
_atom_site_fract_y
_atom_site_fract_z
_atom_site_U_iso_or_equiv
_atom_site_adp_type
_atom_site_occupancy
_atom_site_symmetry_multiplicity
_atom_site_calc_flag
_atom_site_refinement_flags
_atom_site_disorder_assembly
_atom_site_disorder_group
Ru1 Ru 0.25265(3) 0.381776(18) 0.51992(2) 0.01952(11) Uani 1 1 d . . .
Ru2 Ru 0.41671(4) 0.164218(18) 0.37367(2) 0.02159(11) Uani 1 1 d D . .
I1 I 0.19372(3) 0.441169(17) 0.40454(2) 0.02944(11) Uani 1 1 d . . .
N1 N 0.2936(4) 0.32674(18) 0.5999(2) 0.0201(10) Uani 1 1 d . . .
C2 C 0.3000(5) 0.3349(2) 0.6690(3) 0.0247(13) Uani 1 1 d . . .
N3 N 0.2961(4) 0.3852(2) 0.6889(3) 0.0280(11) Uani 1 1 d . . .
C4 C 0.3053(6) 0.3945(3) 0.7553(3) 0.0362(16) Uani 1 1 d . . .
H4 H 0.3055 0.4300 0.7699 0.043 Uiso 1 1 calc R . .
C5 C 0.3146(6) 0.3546(3) 0.8053(3) 0.0421(18) Uani 1 1 d . . .
H5 H 0.3171 0.3631 0.8517 0.051 Uiso 1 1 calc R . .
C6 C 0.3201(6) 0.3043(3) 0.7861(3) 0.0404(17) Uani 1 1 d . . .
H6 H 0.3284 0.2771 0.8194 0.049 Uiso 1 1 calc R . .
C7 C 0.3133(5) 0.2921(2) 0.7161(3) 0.0276(13) Uani 1 1 d . . .
C8 C 0.3182(6) 0.2404(3) 0.6903(3) 0.0334(15) Uani 1 1 d . . .
H8 H 0.3221 0.2110 0.7199 0.040 Uiso 1 1 calc R . .
C9 C 0.3174(6) 0.2335(2) 0.6237(3) 0.0339(15) Uani 1 1 d . . .
H9 H 0.3232 0.1993 0.6064 0.041 Uiso 1 1 calc R . .
C10 C 0.3079(5) 0.2775(2) 0.5797(3) 0.0241(12) Uani 1 1 d . . .
C11 C 0.3176(5) 0.2734(2) 0.5089(3) 0.0221(12) Uani 1 1 d . A .
N12 N 0.3006(4) 0.31922(19) 0.4720(2) 0.0219(10) Uani 1 1 d . . .
C13 C 0.3173(5) 0.3168(2) 0.4082(3) 0.0249(13) Uani 1 1 d . A .
H13 H 0.3057 0.3475 0.3805 0.030 Uiso 1 1 calc R . .
C14 C 0.3502(5) 0.2724(2) 0.3818(3) 0.0237(12) Uani 1 1 d . . .
N15 N 0.3669(4) 0.22679(19) 0.4190(2) 0.0231(10) Uani 1 1 d . A .
C16 C 0.3494(5) 0.2280(2) 0.4825(3) 0.0263(13) Uani 1 1 d . . .
H16 H 0.3591 0.1969 0.5096 0.032 Uiso 1 1 calc R A .
C17 C 0.3759(5) 0.2698(2) 0.3149(3) 0.0248(13) Uani 1 1 d . A .
C18 C 0.3580(5) 0.3129(3) 0.2689(3) 0.0287(14) Uani 1 1 d . . .
H18 H 0.3225 0.3432 0.2783 0.034 Uiso 1 1 calc R A .
C19 C 0.3926(5) 0.3101(3) 0.2112(3) 0.0327(15) Uani 1 1 d . A .
H19 H 0.3811 0.3385 0.1795 0.039 Uiso 1 1 calc R . .
C20 C 0.4454(5) 0.2649(3) 0.1981(3) 0.0280(13) Uani 1 1 d . . .
C21 C 0.4913(5) 0.2601(3) 0.1416(3) 0.0312(14) Uani 1 1 d . A .
H21 H 0.4864 0.2878 0.1093 0.037 Uiso 1 1 calc R . .
C22 C 0.5424(5) 0.2146(3) 0.1349(3) 0.0316(14) Uani 1 1 d . . .
H22 H 0.5727 0.2101 0.0974 0.038 Uiso 1 1 calc R A .
C23 C 0.5495(5) 0.1748(3) 0.1843(3) 0.0326(15) Uani 1 1 d . A .
H23 H 0.5862 0.1438 0.1790 0.039 Uiso 1 1 calc R . .
N24 N 0.5086(4) 0.1777(2) 0.2374(3) 0.0286(12) Uani 1 1 d . . .
C25 C 0.4579(4) 0.2222(2) 0.2450(3) 0.0232(12) Uani 1 1 d . A .
N26 N 0.4199(4) 0.22477(19) 0.3033(2) 0.0226(10) Uani 1 1 d . A .
N27 N 0.3878(4) 0.4252(2) 0.5518(3) 0.0278(11) Uani 1 1 d . . .
C28 C 0.4803(5) 0.4166(3) 0.5393(4) 0.0373(16) Uani 1 1 d . . .
H28 H 0.4896 0.3862 0.5141 0.045 Uiso 1 1 calc R . .
C29 C 0.5641(6) 0.4511(4) 0.5625(4) 0.054(2) Uani 1 1 d . . .
H29 H 0.6292 0.4448 0.5527 0.064 Uiso 1 1 calc R . .
C30 C 0.5493(8) 0.4943(4) 0.5998(5) 0.063(3) Uani 1 1 d . . .
H30 H 0.6051 0.5182 0.6158 0.075 Uiso 1 1 calc R . .
C31 C 0.4566(7) 0.5037(3) 0.6144(4) 0.054(2) Uani 1 1 d . . .
H31 H 0.4481 0.5329 0.6418 0.064 Uiso 1 1 calc R . .
C32 C 0.3745(6) 0.4696(3) 0.5883(3) 0.0384(17) Uani 1 1 d . . .
N33 N 0.2039(4) 0.4407(2) 0.5675(3) 0.0308(12) Uani 1 1 d . . .
C34 C 0.2706(6) 0.4783(3) 0.5959(3) 0.0376(16) Uani 1 1 d . . .
C35 C 0.2348(8) 0.5219(3) 0.6273(4) 0.056(2) Uani 1 1 d . . .
H35 H 0.2809 0.5491 0.6482 0.067 Uiso 1 1 calc R . .
C36 C 0.1308(9) 0.5235(4) 0.6266(5) 0.070(3) Uani 1 1 d . . .
H36 H 0.1054 0.5525 0.6470 0.084 Uiso 1 1 calc R . .
C37 C 0.0633(8) 0.4845(4) 0.5973(5) 0.064(3) Uani 1 1 d . . .
H37 H -0.0077 0.4858 0.5981 0.077 Uiso 1 1 calc R . .
C38 C 0.1015(6) 0.4426(3) 0.5659(4) 0.0420(19) Uani 1 1 d . . .
N39 N 0.0968(4) 0.3635(3) 0.5022(3) 0.0364(14) Uani 1 1 d . . .
C40 C 0.0417(6) 0.3992(4) 0.5283(4) 0.048(2) Uani 1 1 d . . .
C41 C -0.0672(7) 0.3933(5) 0.5173(5) 0.076(4) Uani 1 1 d . . .
H41 H -0.1060 0.4174 0.5368 0.091 Uiso 1 1 calc R . .
C42 C -0.1155(7) 0.3516(6) 0.4776(5) 0.091(5) Uani 1 1 d . . .
H42 H -0.1886 0.3471 0.4689 0.109 Uiso 1 1 calc R . .
C43 C -0.0575(8) 0.3167(6) 0.4505(5) 0.091(4) Uani 1 1 d . . .
H43 H -0.0902 0.2881 0.4231 0.109 Uiso 1 1 calc R . .
C44 C 0.0468(6) 0.3235(4) 0.4634(4) 0.056(2) Uani 1 1 d . . .
H44 H 0.0860 0.2992 0.4444 0.068 Uiso 1 1 calc R . .
N45 N 0.4533(4) 0.0995(2) 0.3219(3) 0.0209(13) Uiso 0.877(5) 1 d P A 1
C46 C 0.5487(6) 0.0797(3) 0.3261(4) 0.0271(15) Uiso 0.877(5) 1 d P A 1
H46 H 0.6074 0.0980 0.3530 0.033 Uiso 0.877(5) 1 calc PR A 1
C47 C 0.5652(6) 0.0343(3) 0.2932(4) 0.0303(17) Uiso 0.877(5) 1 d P A 1
H47 H 0.6337 0.0216 0.2975 0.036 Uiso 0.877(5) 1 calc PR A 1
C48 C 0.4800(6) 0.0075(3) 0.2539(4) 0.0372(19) Uiso 0.877(5) 1 d P A 1
H48 H 0.4888 -0.0244 0.2314 0.045 Uiso 0.877(5) 1 calc PR A 1
C49 C 0.3821(7) 0.0279(3) 0.2480(4) 0.0387(19) Uiso 0.877(5) 1 d P A 1
H49 H 0.3228 0.0104 0.2206 0.046 Uiso 0.877(5) 1 calc PR A 1
C50 C 0.3699(5) 0.0736(3) 0.2817(4) 0.0267(15) Uiso 0.877(5) 1 d P A 1
C51 C 0.2684(6) 0.1000(3) 0.2761(4) 0.0289(16) Uiso 0.877(5) 1 d P A 1
C52 C 0.1751(7) 0.0820(3) 0.2355(4) 0.042(2) Uiso 0.877(5) 1 d P A 1
H52 H 0.1728 0.0505 0.2099 0.050 Uiso 0.877(5) 1 calc PR A 1
C53 C 0.0846(7) 0.1099(4) 0.2320(5) 0.047(2) Uiso 0.877(5) 1 d P A 1
H53 H 0.0200 0.0975 0.2043 0.056 Uiso 0.877(5) 1 calc PR A 1
C54 C 0.0888(7) 0.1548(4) 0.2682(5) 0.044(2) Uiso 0.877(5) 1 d P A 1
H54 H 0.0279 0.1750 0.2654 0.053 Uiso 0.877(5) 1 calc PR A 1
C55 C 0.1839(6) 0.1709(3) 0.3096(4) 0.0371(18) Uiso 0.877(5) 1 d P A 1
H55 H 0.1864 0.2021 0.3359 0.045 Uiso 0.877(5) 1 calc PR A 1
N56 N 0.2723(5) 0.1444(3) 0.3143(3) 0.0285(15) Uiso 0.877(5) 1 d P A 1
N57 N 0.5683(4) 0.1703(2) 0.4328(3) 0.0204(13) Uiso 0.877(5) 1 d P A 1
C58 C 0.6425(5) 0.2027(3) 0.4213(4) 0.0272(15) Uiso 0.877(5) 1 d P A 1
H58 H 0.6230 0.2295 0.3876 0.033 Uiso 0.877(5) 1 calc PR A 1
C59 C 0.7464(6) 0.1981(3) 0.4573(4) 0.0375(18) Uiso 0.877(5) 1 d P A 1
H59 H 0.7963 0.2216 0.4477 0.045 Uiso 0.877(5) 1 calc PR A 1
C60 C 0.7769(7) 0.1603(3) 0.5061(5) 0.042(2) Uiso 0.877(5) 1 d P A 1
H60 H 0.8480 0.1560 0.5295 0.051 Uiso 0.877(5) 1 calc PR A 1
C61 C 0.7014(6) 0.1279(3) 0.5207(4) 0.0386(19) Uiso 0.877(5) 1 d P A 1
H61 H 0.7202 0.1017 0.5553 0.046 Uiso 0.877(5) 1 calc PR A 1
C62 C 0.5975(5) 0.1342(3) 0.4842(4) 0.0261(15) Uiso 0.877(5) 1 d P A 1
C63 C 0.5120(6) 0.1022(3) 0.4966(4) 0.0289(16) Uiso 0.877(5) 1 d P A 1
C64 C 0.5224(7) 0.0668(4) 0.5497(5) 0.046(2) Uiso 0.877(5) 1 d P A 1
H64 H 0.5884 0.0606 0.5806 0.055 Uiso 0.877(5) 1 calc PR A 1
C65 C 0.4351(7) 0.0404(4) 0.5571(5) 0.051(2) Uiso 0.877(5) 1 d P A 1
H65 H 0.4416 0.0155 0.5932 0.061 Uiso 0.877(5) 1 calc PR A 1
C66 C 0.3380(8) 0.0499(4) 0.5126(5) 0.052(2) Uiso 0.877(5) 1 d P A 1
H66 H 0.2775 0.0325 0.5179 0.062 Uiso 0.877(5) 1 calc PR A 1
C67 C 0.3336(6) 0.0861(3) 0.4601(4) 0.0366(18) Uiso 0.877(5) 1 d P A 1
H67 H 0.2683 0.0929 0.4287 0.044 Uiso 0.877(5) 1 calc PR A 1
N68 N 0.4163(5) 0.1116(2) 0.4519(3) 0.0260(14) Uiso 0.877(5) 1 d P A 1
N45' N 0.471(3) 0.1011(12) 0.329(2) 0.037(4) Uiso 0.123(5) 1 d PGD A 2
C46' C 0.4090(18) 0.0695(14) 0.284(2) 0.037(4) Uiso 0.123(5) 1 d PG A 2
H46' H 0.3365 0.0766 0.2706 0.044 Uiso 0.123(5) 1 calc PR A 2
C47' C 0.449(2) 0.0248(12) 0.2552(18) 0.037(4) Uiso 0.123(5) 1 d PG A 2
H47' H 0.4055 0.0021 0.2225 0.044 Uiso 0.123(5) 1 calc PR A 2
C48' C 0.554(2) 0.0173(10) 0.2781(19) 0.037(4) Uiso 0.123(5) 1 d PG A 2
H48' H 0.5828 -0.0122 0.2611 0.044 Uiso 0.123(5) 1 calc PR A 2
C49' C 0.6214(17) 0.0504(14) 0.3253(19) 0.037(4) Uiso 0.123(5) 1 d PG A 2
H49' H 0.6943 0.0446 0.3386 0.044 Uiso 0.123(5) 1 calc PR A 2
C50' C 0.576(3) 0.0917(12) 0.3510(18) 0.037(4) Uiso 0.123(5) 1 d PGD A 2
C51' C 0.628(2) 0.1300(12) 0.4051(16) 0.037(4) Uiso 0.123(5) 1 d PGD A 2
C52' C 0.735(2) 0.1250(11) 0.4354(18) 0.037(4) Uiso 0.123(5) 1 d PG A 2
H52' H 0.7723 0.0954 0.4260 0.044 Uiso 0.123(5) 1 calc PR A 2
C53' C 0.7853(12) 0.1655(13) 0.4807(19) 0.037(4) Uiso 0.123(5) 1 d PG A 2
H53' H 0.8582 0.1647 0.5003 0.044 Uiso 0.123(5) 1 calc PR A 2
C54' C 0.7263(18) 0.2052(11) 0.4951(17) 0.037(4) Uiso 0.123(5) 1 d PG A 2
H54' H 0.7575 0.2310 0.5281 0.044 Uiso 0.123(5) 1 calc PR A 2
C55' C 0.6203(16) 0.2088(11) 0.4622(18) 0.037(4) Uiso 0.123(5) 1 d PG A 2
H55' H 0.5813 0.2371 0.4734 0.044 Uiso 0.123(5) 1 calc PR A 2
N56' N 0.5723(9) 0.1737(14) 0.4156(18) 0.037(4) Uiso 0.123(5) 1 d PGD A 2
N57' N 0.2602(11) 0.1477(14) 0.3312(16) 0.037(4) Uiso 0.123(5) 1 d PGD A 2
C58' C 0.2080(18) 0.1670(13) 0.2708(16) 0.037(4) Uiso 0.123(5) 1 d PG A 2
H58' H 0.2405 0.1924 0.2486 0.044 Uiso 0.123(5) 1 calc PR A 2
C59' C 0.103(2) 0.1507(14) 0.2380(13) 0.037(4) Uiso 0.123(5) 1 d PG A 2
H59' H 0.0656 0.1641 0.1946 0.044 Uiso 0.123(5) 1 calc PR A 2
C60' C 0.0622(14) 0.1147(13) 0.2738(15) 0.037(4) Uiso 0.123(5) 1 d PG A 2
H60' H -0.0072 0.1035 0.2545 0.044 Uiso 0.123(5) 1 calc PR A 2
C61' C 0.116(2) 0.0928(12) 0.3375(15) 0.037(4) Uiso 0.123(5) 1 d PG A 2
H61' H 0.0853 0.0668 0.3600 0.044 Uiso 0.123(5) 1 calc PR A 2
C62' C 0.2151(19) 0.1116(14) 0.3653(13) 0.037(4) Uiso 0.123(5) 1 d PGD A 2
C63' C 0.282(2) 0.0917(13) 0.4308(12) 0.037(4) Uiso 0.123(5) 1 d PGD A 2
C64' C 0.2551(18) 0.0537(14) 0.4735(16) 0.037(4) Uiso 0.123(5) 1 d PG A 2
H64' H 0.1870 0.0393 0.4632 0.044 Uiso 0.123(5) 1 calc PR A 2
C65' C 0.333(2) 0.0370(13) 0.5328(15) 0.037(4) Uiso 0.123(5) 1 d PG A 2
H65' H 0.3191 0.0099 0.5617 0.044 Uiso 0.123(5) 1 calc PR A 2
C66' C 0.427(2) 0.0610(14) 0.5468(13) 0.037(4) Uiso 0.123(5) 1 d PG A 2
H66' H 0.4776 0.0526 0.5880 0.044 Uiso 0.123(5) 1 calc PR A 2
C67' C 0.4501(19) 0.0980(13) 0.5014(16) 0.037(4) Uiso 0.123(5) 1 d PG A 2
H67' H 0.5167 0.1141 0.5128 0.044 Uiso 0.123(5) 1 calc PR A 2
N68' N 0.382(3) 0.1115(12) 0.4429(14) 0.037(4) Uiso 0.123(5) 1 d PGD A 2
N69 N 0.5822(6) 0.2108(3) 0.8041(4) 0.0674(14) Uiso 1 1 d G B 1
C70 C 0.5754(4) 0.1788(2) 0.7637(3) 0.0674(14) Uiso 1 1 d G B 1
C71 C 0.5677(7) 0.1389(3) 0.7117(4) 0.0674(14) Uiso 1 1 d G B 1
H71A H 0.6255 0.1131 0.7272 0.101 Uiso 1 1 d G B 1
H71B H 0.4995 0.1204 0.7043 0.101 Uiso 1 1 d G B 1
H71C H 0.5727 0.1555 0.6675 0.101 Uiso 1 1 d G B 1
N72 N 0.5687(7) 0.2350(3) 0.5954(5) 0.0689(17) Uiso 0.87 1 d PG C 1
C73 C 0.6284(6) 0.2666(3) 0.5949(3) 0.0689(17) Uiso 0.87 1 d PG C 1
C74 C 0.7058(8) 0.3063(4) 0.5954(6) 0.0689(17) Uiso 0.87 1 d PG C 1
H74A H 0.6879 0.3252 0.5526 0.103 Uiso 0.87 1 d PG C 1
H74B H 0.7723 0.2900 0.6011 0.103 Uiso 0.87 1 d PG C 1
H74C H 0.7085 0.3302 0.6328 0.103 Uiso 0.87 1 d PG C 1
N75 N 0.3189(14) 0.0944(9) 0.7251(10) 0.072(4) Uiso 0.50 1 d PG D 1
C76 C 0.2316(14) 0.1002(6) 0.7122(8) 0.072(4) Uiso 0.50 1 d PG D 1
C77 C 0.1207(14) 0.1086(10) 0.6965(12) 0.072(4) Uiso 0.50 1 d PG D 1
H77A H 0.0966 0.1254 0.6501 0.108 Uiso 0.50 1 d PG D 1
H77B H 0.0847 0.0742 0.6963 0.108 Uiso 0.50 1 d PG D 1
H77C H 0.1042 0.1320 0.7322 0.108 Uiso 0.50 1 d PG D 1
N78 N -0.1758(11) 0.0223(8) 0.3955(10) 0.068(3) Uiso 0.50 1 d PG E 1
C79 C -0.0883(11) 0.0256(5) 0.4049(7) 0.068(3) Uiso 0.50 1 d PG E 1
C80 C 0.0228(11) 0.0301(8) 0.4155(10) 0.068(3) Uiso 0.50 1 d PG E 1
H80A H 0.0401 0.0307 0.3699 0.102 Uiso 0.50 1 d PG E 1
H80B H 0.0577 -0.0005 0.4430 0.102 Uiso 0.50 1 d PG E 1
H80C H 0.0474 0.0633 0.4410 0.102 Uiso 0.50 1 d PG E 1
N72' N 0.562(4) 0.268(2) 0.612(3) 0.067(11) Uiso 0.13 1 d PG F 2
C73' C 0.632(4) 0.2926(19) 0.611(2) 0.067(11) Uiso 0.13 1 d PG F 2
C74' C 0.723(5) 0.324(3) 0.612(4) 0.067(11) Uiso 0.13 1 d PG F 2
H74D H 0.7317 0.3265 0.5662 0.101 Uiso 0.13 1 d PG F 2
H74E H 0.7830 0.3078 0.6416 0.101 Uiso 0.13 1 d PG F 2
H74F H 0.7141 0.3584 0.6290 0.101 Uiso 0.13 1 d PG F 2
N75' N 0.3204(14) 0.0941(9) 0.7061(10) 0.071(4) Uiso 0.50 1 d PG G 2
C76' C 0.2325(14) 0.0971(6) 0.6927(8) 0.071(4) Uiso 0.50 1 d PG G 2
C77' C 0.1208(14) 0.1021(10) 0.6756(11) 0.071(4) Uiso 0.50 1 d PG G 2
H77D H 0.1017 0.1381 0.6879 0.107 Uiso 0.50 1 d PG G 2
H77E H 0.0914 0.0755 0.7019 0.107 Uiso 0.50 1 d PG G 2
H77F H 0.0920 0.0962 0.6250 0.107 Uiso 0.50 1 d PG G 2
N78' N -0.198(4) 0.036(2) 0.4012(18) 0.068(7) Uiso 0.25 1 d PG H 3
C79' C -0.141(2) 0.0421(13) 0.4536(15) 0.068(7) Uiso 0.25 1 d PG H 3
C80' C -0.070(3) 0.0484(15) 0.5206(16) 0.068(7) Uiso 0.25 1 d PG H 3
H80D H -0.0351 0.0142 0.5360 0.101 Uiso 0.25 1 d PG H 3
H80E H -0.0163 0.0752 0.5178 0.101 Uiso 0.25 1 d PG H 3
H80F H -0.1088 0.0602 0.5544 0.101 Uiso 0.25 1 d PG H 3
N78X N -0.182(4) 0.040(2) 0.4128(18) 0.049(8) Uiso 0.25 1 d P I 4
C79X C -0.117(3) 0.0312(16) 0.415(2) 0.056(9) Uiso 0.25 1 d P I 4
C80X C 0.005(3) 0.0524(15) 0.365(2) 0.058(9) Uiso 0.25 1 d P J 4
I2 I 0.81862(6) 0.04636(2) 0.68806(4) 0.04389(16) Uani 0.83 1 d P K 1
I3 I 0.09765(11) 0.15167(5) 0.89144(9) 0.0371(3) Uani 0.64 1 d P L 1
I4 I 0.5783(4) 0.3239(3) 0.9854(2) 0.0385(4) Uani 0.47 1 d P M 1
I21 I 0.7319(5) 0.0661(2) 0.6189(3) 0.0501(13) Uiso 0.11 1 d P N 2
I22 I 0.771(3) 0.0555(14) 0.6371(19) 0.067(8) Uiso 0.02 1 d P O 2
I31 I 0.1342(11) 0.1629(5) 0.8565(8) 0.045(3) Uiso 0.05 1 d P P 2
I32 I 0.1632(8) 0.1734(4) 0.8287(6) 0.046(2) Uiso 0.06 1 d P Q 2
I41 I 0.5824(16) 0.3249(9) 0.9807(10) 0.065 Uiso 0.13 1 d P R 2
I23 I 0.824(4) 0.033(2) 0.648(3) 0.055(11) Uiso 0.01 1 d P S 3
I24 I 0.760(3) 0.0488(11) 0.6976(14) 0.055(6) Uiso 0.02 1 d P T 3
I33 I 0.0974(4) 0.15029(19) 0.91003(19) 0.0364(11) Uiso 0.26 1 d P U 3
I42 I 0.5858(4) 0.34164(12) 0.9921(2) 0.0595(12) Uiso 0.29 1 d P V 3
I43 I 0.5559(7) 0.3086(3) 0.9692(5) 0.058(4) Uiso 0.11 1 d P W 3

loop_
_atom_site_aniso_label
_atom_site_aniso_U_11
_atom_site_aniso_U_22
_atom_site_aniso_U_33
_atom_site_aniso_U_23
_atom_site_aniso_U_13
_atom_site_aniso_U_12
Ru1 0.0190(2) 0.0239(2) 0.0176(2) 0.00292(18) 0.00815(18) 0.00286(18)
Ru2 0.0305(3) 0.0203(2) 0.0155(2) -0.00089(18) 0.00864(19) -0.00137(19)
I1 0.0294(2) 0.0374(2) 0.0243(2) 0.01160(17) 0.01198(16) 0.01256(17)
N1 0.021(2) 0.022(2) 0.020(2) 0.0026(19) 0.0095(19) 0.0017(19)
C2 0.028(3) 0.027(3) 0.020(3) 0.002(2) 0.007(2) 0.002(3)
N3 0.037(3) 0.027(3) 0.020(3) 0.002(2) 0.007(2) 0.007(2)
C4 0.050(4) 0.031(4) 0.026(3) -0.004(3) 0.008(3) 0.006(3)
C5 0.069(5) 0.041(4) 0.019(3) -0.002(3) 0.018(3) 0.005(4)
C6 0.065(5) 0.037(4) 0.021(3) 0.006(3) 0.014(3) 0.009(4)
C7 0.036(3) 0.031(3) 0.018(3) 0.003(2) 0.012(3) 0.005(3)
C8 0.052(4) 0.029(3) 0.026(3) 0.005(3) 0.021(3) 0.002(3)
C9 0.056(4) 0.020(3) 0.032(3) 0.001(3) 0.022(3) 0.003(3)
C10 0.028(3) 0.028(3) 0.019(3) 0.002(2) 0.011(2) -0.001(3)
C11 0.028(3) 0.025(3) 0.015(3) 0.000(2) 0.009(2) 0.001(2)
N12 0.024(3) 0.025(3) 0.017(2) 0.002(2) 0.007(2) -0.001(2)
C13 0.031(3) 0.026(3) 0.019(3) 0.005(2) 0.010(2) 0.002(3)
C14 0.027(3) 0.029(3) 0.016(3) 0.000(2) 0.007(2) -0.001(2)
N15 0.030(3) 0.024(3) 0.016(2) 0.0005(19) 0.007(2) 0.000(2)
C16 0.036(3) 0.023(3) 0.022(3) 0.001(2) 0.011(3) 0.000(3)
C17 0.033(3) 0.027(3) 0.017(3) 0.001(2) 0.009(2) 0.003(3)
C18 0.037(4) 0.030(3) 0.019(3) 0.004(3) 0.009(3) 0.011(3)
C19 0.043(4) 0.032(4) 0.025(3) 0.006(3) 0.013(3) 0.009(3)
C20 0.035(3) 0.031(3) 0.017(3) -0.002(2) 0.006(3) 0.003(3)
C21 0.042(4) 0.035(4) 0.019(3) 0.004(3) 0.011(3) 0.001(3)
C22 0.038(4) 0.039(4) 0.022(3) 0.002(3) 0.015(3) 0.004(3)
C23 0.039(4) 0.037(4) 0.024(3) -0.002(3) 0.012(3) 0.008(3)
N24 0.034(3) 0.032(3) 0.025(3) 0.002(2) 0.017(2) 0.005(2)
C25 0.023(3) 0.032(3) 0.015(3) 0.001(2) 0.006(2) -0.003(2)
N26 0.026(3) 0.027(3) 0.016(2) -0.002(2) 0.008(2) 0.000(2)
N27 0.025(3) 0.035(3) 0.023(3) 0.008(2) 0.006(2) -0.003(2)
C28 0.029(4) 0.048(4) 0.036(4) 0.013(3) 0.012(3) 0.003(3)
C29 0.031(4) 0.074(6) 0.056(5) 0.011(5) 0.011(4) -0.012(4)
C30 0.060(6) 0.062(6) 0.057(5) 0.009(5) 0.000(4) -0.026(5)
C31 0.074(6) 0.038(4) 0.043(5) -0.003(4) 0.005(4) -0.019(4)
C32 0.057(5) 0.027(3) 0.027(3) 0.007(3) 0.004(3) -0.007(3)
N33 0.041(3) 0.036(3) 0.019(3) 0.012(2) 0.013(2) 0.017(3)
C34 0.061(5) 0.026(3) 0.029(3) 0.006(3) 0.016(3) 0.009(3)
C35 0.106(8) 0.028(4) 0.041(4) 0.005(3) 0.031(5) 0.009(4)
C36 0.115(9) 0.047(5) 0.073(6) 0.025(5) 0.072(7) 0.043(6)
C37 0.080(7) 0.069(6) 0.062(6) 0.036(5) 0.053(5) 0.051(6)
C38 0.044(4) 0.059(5) 0.032(4) 0.026(3) 0.026(3) 0.032(4)
N39 0.025(3) 0.064(4) 0.022(3) 0.016(3) 0.008(2) 0.000(3)
C40 0.027(4) 0.085(6) 0.036(4) 0.034(4) 0.015(3) 0.017(4)
C41 0.032(4) 0.144(11) 0.056(6) 0.054(7) 0.019(4) 0.020(6)
C42 0.032(5) 0.188(14) 0.046(6) 0.028(7) -0.003(4) -0.026(7)
C43 0.048(6) 0.183(14) 0.038(5) 0.002(7) 0.004(4) -0.050(7)
C44 0.039(4) 0.099(7) 0.026(4) 0.005(4) 0.001(3) -0.033(5)
I2 0.0490(4) 0.0323(3) 0.0445(4) 0.0110(3) 0.0014(3) -0.0028(3)
I3 0.0341(5) 0.0270(5) 0.0445(9) -0.0050(6) -0.0002(7) 0.0082(3)
I4 0.0453(10) 0.050 0.0268(10) 0.0152(10) 0.0220(8) 0.0157(11)

loop_
_atom_type_symbol
_atom_type_description
_atom_type_scat_dispersion_real
_atom_type_scat_dispersion_imag
_atom_type_scat_source
C C 0.0033 0.0016 'International Tables Vol C Tables 4.2.6.8 and 6.1.1.4'
H H 0.0000 0.0000 'International Tables Vol C Tables 4.2.6.8 and 6.1.1.4'
N N 0.0061 0.0033 'International Tables Vol C Tables 4.2.6.8 and 6.1.1.4'
Ru Ru -1.2594 0.8363 'International Tables Vol C Tables 4.2.6.8 and 6.1.1.4'
I I -0.4742 1.8119 'International Tables Vol C Tables 4.2.6.8 and 6.1.1.4'

loop_
_geom_angle_atom_site_label_1
_geom_angle_atom_site_label_2
_geom_angle_atom_site_label_3
_geom_angle
N33 Ru1 N12 178.2(2)
N33 Ru1 N39 79.3(3)
N12 Ru1 N39 99.4(2)
N33 Ru1 N27 79.1(2)
N12 Ru1 N27 102.2(2)
N39 Ru1 N27 158.2(2)
N33 Ru1 N1 101.08(19)
N12 Ru1 N1 77.69(18)
N39 Ru1 N1 91.9(2)
N27 Ru1 N1 94.99(19)
N33 Ru1 I1 85.94(14)
N12 Ru1 I1 95.21(13)
N39 Ru1 I1 85.47(15)
N27 Ru1 I1 90.17(14)
N1 Ru1 I1 171.96(13)
N15 Ru2 N56' 97.8(9)
N15 Ru2 N56 95.1(2)
N56' Ru2 N56 166.2(10)
N15 Ru2 N45' 178.6(11)
N56' Ru2 N45' 80.8(13)
N56 Ru2 N45' 86.3(10)
N15 Ru2 N68 96.0(2)
N56' Ru2 N68 87.9(11)
N56 Ru2 N68 95.5(2)
N45' Ru2 N68 83.7(14)
N15 Ru2 N57 93.8(2)
N56' Ru2 N57 10.4(11)
N56 Ru2 N57 169.9(2)
N45' Ru2 N57 84.8(11)
N68 Ru2 N57 78.7(2)
N15 Ru2 N68' 93.1(11)
N56' Ru2 N68' 100.3(15)
N56 Ru2 N68' 83.8(10)
N45' Ru2 N68' 86.8(18)
N68 Ru2 N68' 12.4(9)
N57 Ru2 N68' 91.0(9)
N15 Ru2 N45 174.6(2)
N56' Ru2 N45 87.5(9)
N56 Ru2 N45 79.6(2)
N45' Ru2 N45 6.8(11)
N68 Ru2 N45 84.9(3)
N57 Ru2 N45 91.5(2)
N68' Ru2 N45 86.6(11)
N15 Ru2 N57' 86.3(11)
N56' Ru2 N57' 175.1(14)
N56 Ru2 N57' 11.6(11)
N45' Ru2 N57' 95.1(15)
N68 Ru2 N57' 89.0(9)
N57 Ru2 N57' 167.7(9)
N68' Ru2 N57' 76.7(12)
N45 Ru2 N57' 88.5(11)
N15 Ru2 N26 77.81(18)
N56' Ru2 N26 89.8(11)
N56 Ru2 N26 88.2(2)
N45' Ru2 N26 102.4(14)
N68 Ru2 N26 173.1(2)
N57 Ru2 N26 98.4(2)
N68' Ru2 N26 167.3(11)
N45 Ru2 N26 101.5(2)
N57' Ru2 N26 93.7(9)
C10 N1 C2 117.6(5)
C10 N1 Ru1 115.0(4)
C2 N1 Ru1 127.2(4)
N3 C2 N1 116.2(5)
N3 C2 C7 122.7(5)
N1 C2 C7 121.1(5)
C4 N3 C2 117.8(5)
N3 C4 C5 123.5(6)
C6 C5 C4 119.0(6)
C5 C6 C7 119.8(6)
C6 C7 C8 124.4(6)
C6 C7 C2 117.1(6)
C8 C7 C2 118.5(5)
C9 C8 C7 119.5(6)
C8 C9 C10 119.6(6)
N1 C10 C9 123.3(5)
N1 C10 C11 114.3(5)
C9 C10 C11 122.4(6)
N12 C11 C16 122.1(5)
N12 C11 C10 114.9(5)
C16 C11 C10 122.8(5)
C13 N12 C11 115.3(5)
C13 N12 Ru1 128.7(4)
C11 N12 Ru1 116.0(4)
N12 C13 C14 123.4(5)
C13 C14 N15 121.0(5)
C13 C14 C17 124.4(5)
N15 C14 C17 114.5(5)
C16 N15 C14 116.8(5)
C16 N15 Ru2 126.5(4)
C14 N15 Ru2 116.7(4)
N15 C16 C11 121.5(5)
N26 C17 C18 124.1(5)
N26 C17 C14 114.5(5)
C18 C17 C14 121.4(5)
C19 C18 C17 118.7(6)
C18 C19 C20 119.9(6)
C19 C20 C25 118.8(5)
C19 C20 C21 123.8(6)
C25 C20 C21 117.4(6)
C22 C21 C20 118.5(6)
C21 C22 C23 119.3(6)
N24 C23 C22 124.2(6)
C23 N24 C25 117.5(5)
N24 C25 N26 115.8(5)
N24 C25 C20 123.1(5)
N26 C25 C20 121.0(5)
C17 N26 C25 117.3(5)
C17 N26 Ru2 115.4(4)
C25 N26 Ru2 127.3(4)
C28 N27 C32 119.0(6)
C28 N27 Ru1 128.6(5)
C32 N27 Ru1 112.4(4)
N27 C28 C29 121.8(8)
C30 C29 C28 118.1(8)
C31 C30 C29 121.5(8)
C30 C31 C32 118.6(8)
N27 C32 C31 121.0(8)
N27 C32 C34 116.0(6)
C31 C32 C34 123.0(7)
C34 N33 C38 122.6(6)
C34 N33 Ru1 119.3(5)
C38 N33 Ru1 118.0(5)
N33 C34 C35 119.4(8)
N33 C34 C32 113.2(6)
C35 C34 C32 127.3(8)
C36 C35 C34 117.9(9)
C37 C36 C35 122.0(8)
C36 C37 C38 118.2(9)
N33 C38 C37 119.8(9)
N33 C38 C40 113.4(6)
C37 C38 C40 126.9(8)
C44 N39 C40 119.6(7)
C44 N39 Ru1 126.4(6)
C40 N39 Ru1 113.7(5)
N39 C40 C41 120.2(10)
N39 C40 C38 115.6(6)
C41 C40 C38 124.2(9)
C42 C41 C40 118.5(11)
C43 C42 C41 119.8(9)
C44 C43 C42 119.5(11)
N39 C44 C43 122.3(11)
C46 N45 C50 117.8(6)
C46 N45 Ru2 127.2(5)
C50 N45 Ru2 114.9(5)
N45 C46 C47 123.2(7)
C46 C47 C48 118.7(7)
C49 C48 C47 118.6(8)
C50 C49 C48 120.4(8)
N45 C50 C49 121.3(7)
N45 C50 C51 114.3(6)
C49 C50 C51 124.4(7)
N56 C51 C52 120.5(7)
N56 C51 C50 115.5(6)
C52 C51 C50 124.0(7)
C51 C52 C53 120.0(8)
C54 C53 C52 119.5(9)
C53 C54 C55 118.6(9)
N56 C55 C54 123.0(8)
C55 N56 C51 118.3(6)
C55 N56 Ru2 126.4(5)
C51 N56 Ru2 115.3(5)
C58 N57 C62 117.6(6)
C58 N57 Ru2 126.6(5)
C62 N57 Ru2 115.5(4)
N57 C58 C59 122.2(7)
C60 C59 C58 120.4(8)
C59 C60 C61 118.3(8)
C60 C61 C62 119.6(8)
N57 C62 C61 121.7(7)
N57 C62 C63 114.8(6)
C61 C62 C63 123.5(7)
C64 C63 N68 120.8(7)
C64 C63 C62 124.4(7)
N68 C63 C62 114.7(6)
C63 C64 C65 118.8(9)
C64 C65 C66 120.9(10)
C65 C66 C67 117.0(9)
N68 C67 C66 123.0(8)
C67 N68 C63 119.5(6)
C67 N68 Ru2 125.3(5)
C63 N68 Ru2 115.2(5)
C46' N45' C50' 120.7
C46' N45' Ru2 123(2)
C50' N45' Ru2 116(2)
N45' C46' C47' 121.9
C48' C47' C46' 115.1
C47' C48' C49' 124.5
C50' C49' C48' 116.0
N45' C50' C49' 121.8
N45' C50' C51' 111(3)
C49' C50' C51' 127(3)
N56' C51' C52' 122.1
N56' C51' C50' 118(3)
C52' C51' C50' 119(2)
C51' C52' C53' 118.1
C54' C53' C52' 118.2
C53' C54' C55' 121.1
N56' C55' C54' 122.2
C55' N56' C51' 117.8
C55' N56' Ru2 128.5(18)
C51' N56' Ru2 111.6(18)
C58' N57' C62' 120.7
C58' N57' Ru2 122.2(18)
C62' N57' Ru2 116.8(18)
N57' C58' C59' 121.9
C60' C59' C58' 115.1
C59' C60' C61' 124.5
C62' C61' C60' 116.0
N57' C62' C61' 121.8
N57' C62' C63' 116(2)
C61' C62' C63' 123(2)
N68' C63' C64' 122.0
N68' C63' C62' 111(2)
C64' C63' C62' 126(2)
C63' C64' C65' 118.1
C66' C65' C64' 118.1
C65' C66' C67' 121.1
N68' C67' C66' 122.1
C67' N68' C63' 117.9
C67' N68' Ru2 122.7(19)
C63' N68' Ru2 119.3(19)
N69 C70 C71 178.9
N72 C73 C74 178.9
N75 C76 C77 178.90(7)
N78 C79 C80 178.88(9)
N72' C73' C74' 178.9(3)
N75' C76' C77' 178.89(13)
N78' C79' C80' 178.90(16)

loop_
_geom_bond_atom_site_label_1
_geom_bond_atom_site_label_2
_geom_bond_distance
Ru1 N33 1.977(5)
Ru1 N12 2.048(5)
Ru1 N39 2.067(5)
Ru1 N27 2.071(5)
Ru1 N1 2.096(5)
Ru1 I1 2.7097(6)
Ru2 N15 2.031(5)
Ru2 N56' 2.041(9)
Ru2 N56 2.049(6)
Ru2 N45' 2.055(10)
Ru2 N68 2.066(6)
Ru2 N57 2.069(5)
Ru2 N68' 2.070(9)
Ru2 N45 2.075(5)
Ru2 N57' 2.083(9)
Ru2 N26 2.101(5)
N1 C10 1.349(8)
N1 C2 1.385(7)
C2 N3 1.350(8)
C2 C7 1.423(8)
N3 C4 1.328(8)
C4 C5 1.413(10)
C5 C6 1.346(10)
C6 C7 1.420(9)
C7 C8 1.424(9)
C8 C9 1.347(9)
C9 C10 1.412(9)
C10 C11 1.464(8)
C11 N12 1.370(7)
C11 C16 1.386(8)
N12 C13 1.357(7)
C13 C14 1.368(8)
C14 N15 1.371(8)
C14 C17 1.469(8)
N15 C16 1.354(7)
C17 N26 1.336(8)
C17 C18 1.416(8)
C18 C19 1.354(9)
C19 C20 1.409(9)
C20 C25 1.421(8)
C20 C21 1.425(8)
C21 C22 1.367(9)
C22 C23 1.406(9)
C23 N24 1.317(8)
N24 C25 1.350(8)
C25 N26 1.391(7)
N27 C28 1.337(8)
N27 C32 1.383(9)
C28 C29 1.405(11)
C29 C30 1.375(13)
C30 C31 1.362(13)
C31 C32 1.391(11)
C32 C34 1.448(11)
N33 C34 1.332(9)
N33 C38 1.358(9)
C34 C35 1.419(10)
C35 C36 1.382(14)
C36 C37 1.367(15)
C37 C38 1.400(11)
C38 C40 1.458(12)
N39 C44 1.352(10)
N39 C40 1.356(10)
C40 C41 1.417(11)
C41 C42 1.384(17)
C42 C43 1.380(18)
C43 C44 1.357(12)
N45 C46 1.350(9)
N45 C50 1.365(9)
C46 C47 1.378(10)
C47 C48 1.386(11)
C48 C49 1.382(11)
C49 C50 1.376(11)
C50 C51 1.488(10)
C51 N56 1.363(10)
C51 C52 1.378(11)
C52 C53 1.386(12)
C53 C54 1.352(13)
C54 C55 1.386(12)
C55 N56 1.340(10)
N57 C58 1.353(9)
N57 C62 1.362(9)
C58 C59 1.391(11)
C59 C60 1.362(12)
C60 C61 1.389(12)
C61 C62 1.399(11)
C62 C63 1.473(10)
C63 C64 1.375(12)
C63 N68 1.379(9)
C64 C65 1.385(13)
C65 C66 1.391(13)
C66 C67 1.391(13)
C67 N68 1.326(10)
N45' C46' 1.3281
N45' C50' 1.3736
C46' C47' 1.4431
C47' C48' 1.3661
C48' C49' 1.4082
C49' C50' 1.3836
C50' C51' 1.494(10)
C51' N56' 1.3843
C51' C52' 1.4018
C52' C53' 1.4275
C53' C54' 1.3569
C54' C55' 1.3998
C55' N56' 1.3336
N57' C58' 1.3283
N57' C62' 1.3737
C58' C59' 1.4428
C59' C60' 1.3657
C60' C61' 1.4081
C61' C62' 1.3835
C62' C63' 1.476(10)
C63' N68' 1.3845
C63' C64' 1.4020
C64' C65' 1.4272
C65' C66' 1.3572
C66' C67' 1.3996
C67' N68' 1.3331
N69 C70 1.1352
C70 C71 1.4438
N72 C73 1.1350
C73 C74 1.4437
N75 C76 1.1350
C76 C77 1.4439
N78 C79 1.1351
C79 C80 1.4438
N72' C73' 1.1350
C73' C74' 1.4440
N75' C76' 1.1352
C76' C77' 1.4438
N78' C79' 1.1349
C79' C80' 1.4439
N78X C79X 0.89(6)

loop_
_geom_torsion_atom_site_label_1
_geom_torsion_atom_site_label_2
_geom_torsion_atom_site_label_3
_geom_torsion_atom_site_label_4
_geom_torsion
N33 Ru1 N1 C10 165.5(4)
N12 Ru1 N1 C10 -13.2(4)
N39 Ru1 N1 C10 86.0(4)
N27 Ru1 N1 C10 -114.7(4)
N33 Ru1 N1 C2 -9.5(5)
N12 Ru1 N1 C2 171.7(5)
N39 Ru1 N1 C2 -89.0(5)
N27 Ru1 N1 C2 70.3(5)
C10 N1 C2 N3 173.4(5)
Ru1 N1 C2 N3 -11.6(8)
C10 N1 C2 C7 -4.7(8)
Ru1 N1 C2 C7 170.3(4)
N1 C2 N3 C4 -177.9(6)
C7 C2 N3 C4 0.1(9)
C2 N3 C4 C5 -2.6(11)
N3 C4 C5 C6 3.6(12)
C4 C5 C6 C7 -1.8(12)
C5 C6 C7 C8 179.9(7)
C5 C6 C7 C2 -0.5(11)
N3 C2 C7 C6 1.4(10)
N1 C2 C7 C6 179.4(6)
N3 C2 C7 C8 -179.0(6)
N1 C2 C7 C8 -1.0(9)
C6 C7 C8 C9 -175.9(7)
C2 C7 C8 C9 4.5(10)
C7 C8 C9 C10 -2.3(11)
C2 N1 C10 C9 7.2(9)
Ru1 N1 C10 C9 -168.3(5)
C2 N1 C10 C11 -170.1(5)
Ru1 N1 C10 C11 14.4(6)
C8 C9 C10 N1 -3.8(11)
C8 C9 C10 C11 173.3(6)
N1 C10 C11 N12 -6.1(8)
C9 C10 C11 N12 176.5(6)
N1 C10 C11 C16 169.1(6)
C9 C10 C11 C16 -8.3(10)
C16 C11 N12 C13 -0.2(8)
C10 C11 N12 C13 175.1(5)
C16 C11 N12 Ru1 179.5(5)
C10 C11 N12 Ru1 -5.3(7)
N39 Ru1 N12 C13 99.4(5)
N27 Ru1 N12 C13 -78.1(5)
N1 Ru1 N12 C13 -170.6(5)
I1 Ru1 N12 C13 13.2(5)
N39 Ru1 N12 C11 -80.2(4)
N27 Ru1 N12 C11 102.3(4)
N1 Ru1 N12 C11 9.7(4)
I1 Ru1 N12 C11 -166.4(4)
C11 N12 C13 C14 -0.8(9)
Ru1 N12 C13 C14 179.6(5)
N12 C13 C14 N15 0.9(10)
N12 C13 C14 C17 -175.5(6)
C13 C14 N15 C16 0.0(9)
C17 C14 N15 C16 176.8(5)
C13 C14 N15 Ru2 -179.5(5)
C17 C14 N15 Ru2 -2.7(7)
N56' Ru2 N15 C16 -85.0(13)
N56 Ru2 N15 C16 99.8(5)
N68 Ru2 N15 C16 3.7(5)
N57 Ru2 N15 C16 -75.4(5)
N68' Ru2 N15 C16 15.8(11)
N57' Ru2 N15 C16 92.3(10)
N26 Ru2 N15 C16 -173.1(5)
N56' Ru2 N15 C14 94.5(12)
N56 Ru2 N15 C14 -80.7(5)
N68 Ru2 N15 C14 -176.8(4)
N57 Ru2 N15 C14 104.1(4)
N68' Ru2 N15 C14 -164.7(10)
N57' Ru2 N15 C14 -88.2(10)
N26 Ru2 N15 C14 6.4(4)
C14 N15 C16 C11 -1.0(9)
Ru2 N15 C16 C11 178.5(4)
N12 C11 C16 N15 1.1(10)
C10 C11 C16 N15 -173.8(6)
C13 C14 C17 N26 171.2(6)
N15 C14 C17 N26 -5.5(8)
C13 C14 C17 C18 -6.6(10)
N15 C14 C17 C18 176.8(6)
N26 C17 C18 C19 -4.0(10)
C14 C17 C18 C19 173.6(6)
C17 C18 C19 C20 -0.2(10)
C18 C19 C20 C25 2.4(10)
C18 C19 C20 C21 -175.1(7)
C19 C20 C21 C22 178.8(7)
C25 C20 C21 C22 1.3(9)
C20 C21 C22 C23 -1.0(10)
C21 C22 C23 N24 0.9(11)
C22 C23 N24 C25 -0.9(10)
C23 N24 C25 N26 -177.2(6)
C23 N24 C25 C20 1.2(9)
C19 C20 C25 N24 -179.1(6)
C21 C20 C25 N24 -1.4(9)
C19 C20 C25 N26 -0.7(9)
C21 C20 C25 N26 176.9(6)
C18 C17 N26 C25 5.5(9)
C14 C17 N26 C25 -172.1(5)
C18 C17 N26 Ru2 -171.5(5)
C14 C17 N26 Ru2 10.8(7)
N24 C25 N26 C17 175.3(5)
C20 C25 N26 C17 -3.1(8)
N24 C25 N26 Ru2 -8.0(8)
C20 C25 N26 Ru2 173.5(4)
N15 Ru2 N26 C17 -9.5(4)
N56' Ru2 N26 C17 -107.5(10)
N56 Ru2 N26 C17 86.1(5)
N45' Ru2 N26 C17 171.9(11)
N57 Ru2 N26 C17 -101.6(4)
N68' Ru2 N26 C17 36(5)
N45 Ru2 N26 C17 165.1(4)
N57' Ru2 N26 C17 75.9(12)
N15 Ru2 N26 C25 173.8(5)
N56' Ru2 N26 C25 75.7(10)
N56 Ru2 N26 C25 -90.6(5)
N45' Ru2 N26 C25 -4.8(12)
N57 Ru2 N26 C25 81.7(5)
N68' Ru2 N26 C25 -141(5)
N45 Ru2 N26 C25 -11.7(5)
N57' Ru2 N26 C25 -100.8(12)
N33 Ru1 N27 C28 -176.5(6)
N12 Ru1 N27 C28 4.7(6)
N39 Ru1 N27 C28 -168.8(5)
N1 Ru1 N27 C28 83.1(5)
I1 Ru1 N27 C28 -90.7(5)
N33 Ru1 N27 C32 0.8(4)
N12 Ru1 N27 C32 -178.0(4)
N39 Ru1 N27 C32 8.5(8)
N1 Ru1 N27 C32 -99.5(4)
I1 Ru1 N27 C32 86.7(4)
C32 N27 C28 C29 0.3(10)
Ru1 N27 C28 C29 177.5(5)
N27 C28 C29 C30 1.0(12)
C28 C29 C30 C31 0.3(13)
C29 C30 C31 C32 -2.6(13)
C28 N27 C32 C31 -2.7(9)
Ru1 N27 C32 C31 179.6(5)
C28 N27 C32 C34 176.1(6)
Ru1 N27 C32 C34 -1.6(7)
C30 C31 C32 N27 3.9(11)
C30 C31 C32 C34 -174.8(7)
N39 Ru1 N33 C34 -177.0(5)
N27 Ru1 N33 C34 0.1(5)
N1 Ru1 N33 C34 93.1(5)
I1 Ru1 N33 C34 -90.9(5)
N39 Ru1 N33 C38 -1.1(4)
N27 Ru1 N33 C38 176.0(5)
N1 Ru1 N33 C38 -91.0(4)
I1 Ru1 N33 C38 85.1(4)
C38 N33 C34 C35 1.3(9)
Ru1 N33 C34 C35 177.1(5)
C38 N33 C34 C32 -176.7(6)
Ru1 N33 C34 C32 -0.9(7)
N27 C32 C34 N33 1.7(8)
C31 C32 C34 N33 -179.6(6)
N27 C32 C34 C35 -176.1(6)
C31 C32 C34 C35 2.6(11)
N33 C34 C35 C36 -0.4(10)
C32 C34 C35 C36 177.3(7)
C34 C35 C36 C37 0.5(12)
C35 C36 C37 C38 -1.4(13)
C34 N33 C38 C37 -2.3(9)
Ru1 N33 C38 C37 -178.1(5)
C34 N33 C38 C40 176.1(6)
Ru1 N33 C38 C40 0.3(7)
C36 C37 C38 N33 2.3(11)
C36 C37 C38 C40 -175.8(7)
N33 Ru1 N39 C44 175.6(6)
N12 Ru1 N39 C44 -5.7(6)
N27 Ru1 N39 C44 167.9(6)
N1 Ru1 N39 C44 -83.5(6)
I1 Ru1 N39 C44 88.9(6)
N33 Ru1 N39 C40 1.7(4)
N12 Ru1 N39 C40 -179.5(4)
N27 Ru1 N39 C40 -6.0(8)
N1 Ru1 N39 C40 102.6(5)
I1 Ru1 N39 C40 -85.0(4)
C44 N39 C40 C41 2.6(10)
Ru1 N39 C40 C41 177.0(5)
C44 N39 C40 C38 -176.4(6)
Ru1 N39 C40 C38 -2.1(7)
N33 C38 C40 N39 1.3(8)
C37 C38 C40 N39 179.5(7)
N33 C38 C40 C41 -177.8(6)
C37 C38 C40 C41 0.5(11)
N39 C40 C41 C42 -2.3(12)
C38 C40 C41 C42 176.7(8)
C40 C41 C42 C43 0.9(14)
C41 C42 C43 C44 0.2(16)
C40 N39 C44 C43 -1.6(12)
Ru1 N39 C44 C43 -175.1(7)
C42 C43 C44 N39 0.2(15)
N56' Ru2 N45 C46 1.8(13)
N56 Ru2 N45 C46 177.1(7)
N45' Ru2 N45 C46 -7(13)
N68 Ru2 N45 C46 -86.3(6)
N57 Ru2 N45 C46 -7.8(6)
N68' Ru2 N45 C46 -98.6(11)
N57' Ru2 N45 C46 -175.4(11)
N26 Ru2 N45 C46 91.1(6)
N56' Ru2 N45 C50 178.9(12)
N56 Ru2 N45 C50 -5.9(5)
N45' Ru2 N45 C50 170(13)
N68 Ru2 N45 C50 90.7(5)
N57 Ru2 N45 C50 169.3(5)
N68' Ru2 N45 C50 78.4(11)
N57' Ru2 N45 C50 1.6(10)
N26 Ru2 N45 C50 -91.8(5)
C50 N45 C46 C47 -1.6(10)
Ru2 N45 C46 C47 175.4(6)
N45 C46 C47 C48 0.0(11)
C46 C47 C48 C49 1.3(11)
C47 C48 C49 C50 -1.1(12)
C46 N45 C50 C49 1.8(10)
Ru2 N45 C50 C49 -175.5(6)
C46 N45 C50 C51 -176.0(7)
Ru2 N45 C50 C51 6.6(8)
C48 C49 C50 N45 -0.5(12)
C48 C49 C50 C51 177.1(7)
N45 C50 C51 N56 -3.3(9)
C49 C50 C51 N56 178.9(7)
N45 C50 C51 C52 176.7(7)
C49 C50 C51 C52 -1.1(12)
N56 C51 C52 C53 1.7(12)
C50 C51 C52 C53 -178.3(8)
C51 C52 C53 C54 0.5(13)
C52 C53 C54 C55 -1.9(13)
C53 C54 C55 N56 1.4(13)
C54 C55 N56 C51 0.7(12)
C54 C55 N56 Ru2 -179.9(6)
C52 C51 N56 C55 -2.2(11)
C50 C51 N56 C55 177.8(7)
C52 C51 N56 Ru2 178.3(6)
C50 C51 N56 Ru2 -1.7(8)
N15 Ru2 N56 C55 4.2(7)
N56' Ru2 N56 C55 -155(5)
N45' Ru2 N56 C55 -175.9(15)
N68 Ru2 N56 C55 100.8(7)
N57 Ru2 N56 C55 155.9(11)
N68' Ru2 N56 C55 96.9(13)
N45 Ru2 N56 C55 -175.4(7)
N57' Ru2 N56 C55 45(5)
N26 Ru2 N56 C55 -73.4(6)
N15 Ru2 N56 C51 -176.3(5)
N56' Ru2 N56 C51 24(5)
N45' Ru2 N56 C51 3.5(15)
N68 Ru2 N56 C51 -79.8(5)
N57 Ru2 N56 C51 -24.7(16)
N68' Ru2 N56 C51 -83.7(12)
N45 Ru2 N56 C51 4.0(5)
N57' Ru2 N56 C51 -136(5)
N26 Ru2 N56 C51 106.1(5)
N15 Ru2 N57 C58 -82.3(6)
N56' Ru2 N57 C58 31(5)
N56 Ru2 N57 C58 126.0(12)
N45' Ru2 N57 C58 97.8(15)
N68 Ru2 N57 C58 -177.7(6)
N68' Ru2 N57 C58 -175.5(13)
N45 Ru2 N57 C58 97.8(6)
N57' Ru2 N57 C58 -172(5)
N26 Ru2 N57 C58 -4.1(6)
N15 Ru2 N57 C62 104.4(5)
N56' Ru2 N57 C62 -143(6)
N56 Ru2 N57 C62 -47.3(15)
N45' Ru2 N57 C62 -75.5(15)
N68 Ru2 N57 C62 9.0(5)
N68' Ru2 N57 C62 11.2(12)
N45 Ru2 N57 C62 -75.5(5)
N57' Ru2 N57 C62 14(5)
N26 Ru2 N57 C62 -177.4(5)
C62 N57 C58 C59 3.8(10)
Ru2 N57 C58 C59 -169.4(6)
N57 C58 C59 C60 -0.2(12)
C58 C59 C60 C61 -2.5(13)
C59 C60 C61 C62 1.5(12)
C58 N57 C62 C61 -4.8(10)
Ru2 N57 C62 C61 169.1(6)
C58 N57 C62 C63 176.7(6)
Ru2 N57 C62 C63 -9.4(8)
C60 C61 C62 N57 2.2(12)
C60 C61 C62 C63 -179.3(7)
N57 C62 C63 C64 -174.2(7)
C61 C62 C63 C64 7.3(12)
N57 C62 C63 N68 3.4(9)
C61 C62 C63 N68 -175.2(7)
N68 C63 C64 C65 0.4(13)
C62 C63 C64 C65 177.7(8)
C63 C64 C65 C66 -0.9(14)
C64 C65 C66 C67 1.1(14)
C65 C66 C67 N68 -0.8(14)
C66 C67 N68 C63 0.3(12)
C66 C67 N68 Ru2 178.1(7)
C64 C63 N68 C67 -0.1(11)
C62 C63 N68 C67 -177.7(7)
C64 C63 N68 Ru2 -178.1(6)
C62 C63 N68 Ru2 4.3(8)
N15 Ru2 N68 C67 82.3(6)
N56' Ru2 N68 C67 180.0(11)
N56 Ru2 N68 C67 -13.4(7)
N45' Ru2 N68 C67 -99.1(12)
N57 Ru2 N68 C67 175.0(7)
N68' Ru2 N68 C67 5(5)
N45 Ru2 N68 C67 -92.4(6)
N57' Ru2 N68 C67 -3.8(13)
N15 Ru2 N68 C63 -99.8(5)
N56' Ru2 N68 C63 -2.1(10)
N56 Ru2 N68 C63 164.5(5)
N45' Ru2 N68 C63 78.9(12)
N57 Ru2 N68 C63 -7.1(5)
N68' Ru2 N68 C63 -177(6)
N45 Ru2 N68 C63 85.5(5)
N57' Ru2 N68 C63 174.1(12)
N56' Ru2 N45' C46' -177(3)
N56 Ru2 N45' C46' -2(2)
N68 Ru2 N45' C46' 94(2)
N57 Ru2 N45' C46' 174(2)
N68' Ru2 N45' C46' 82(2)
N45 Ru2 N45' C46' -6(11)
N57' Ru2 N45' C46' 6(3)
N26 Ru2 N45' C46' -89(2)
N56' Ru2 N45' C50' 6(2)
N56 Ru2 N45' C50' -179(2)
N68 Ru2 N45' C50' -83(2)
N57 Ru2 N45' C50' -4(2)
N68' Ru2 N45' C50' -95(2)
N45 Ru2 N45' C50' 176(15)
N57' Ru2 N45' C50' -172(2)
N26 Ru2 N45' C50' 93(2)
C50' N45' C46' C47' -0.9
Ru2 N45' C46' C47' -179(3)
N45' C46' C47' C48' 0.6
C46' C47' C48' C49' -1.5
C47' C48' C49' C50' 2.5
C46' N45' C50' C49' 2.0
Ru2 N45' C50' C49' 180(3)
C46' N45' C50' C51' -176(4)
Ru2 N45' C50' C51' 2(3)
C48' C49' C50' N45' -2.7
C48' C49' C50' C51' 175(4)
N45' C50' C51' N56' -13(3)
C49' C50' C51' N56' 169(3)
N45' C50' C51' C52' 177(2)
C49' C50' C51' C52' -1(5)
N56' C51' C52' C53' 3.0
C50' C51' C52' C53' 173(4)
C51' C52' C53' C54' 3.6
C52' C53' C54' C55' -5.2
C53' C54' C55' N56' 0.1
C54' C55' N56' C51' 6.5
C54' C55' N56' Ru2 169(3)
C52' C51' N56' C55' -8.0
C50' C51' N56' C55' -178(4)
C52' C51' N56' Ru2 -173(3)
C50' C51' N56' Ru2 17(3)
N15 Ru2 N56' C55' 4(2)
N56 Ru2 N56' C55' 164(3)
N45' Ru2 N56' C55' -175(3)
N68 Ru2 N56' C55' -91(2)
N57 Ru2 N56' C55' -64(5)
N68' Ru2 N56' C55' -90(3)
N45 Ru2 N56' C55' -176(2)
N26 Ru2 N56' C55' 82(2)
N15 Ru2 N56' C51' 167.6(16)
N56 Ru2 N56' C51' -33(6)
N45' Ru2 N56' C51' -12(2)
N68 Ru2 N56' C51' 71.8(17)
N57 Ru2 N56' C51' 100(6)
N68' Ru2 N56' C51' 73(2)
N45 Ru2 N56' C51' -13.1(17)
N26 Ru2 N56' C51' -114.7(17)
N15 Ru2 N57' C58' 90(2)
N56 Ru2 N57' C58' -50(4)
N45' Ru2 N57' C58' -91(2)
N68 Ru2 N57' C58' -174(2)
N57 Ru2 N57' C58' -179(27)
N68' Ru2 N57' C58' -176(3)
N45 Ru2 N57' C58' -89(2)
N26 Ru2 N57' C58' 12(2)
N15 Ru2 N57' C62' -96.3(18)
N56 Ru2 N57' C62' 124(6)
N45' Ru2 N57' C62' 83(2)
N68 Ru2 N57' C62' -0.2(18)
N57 Ru2 N57' C62' -5(7)
N68' Ru2 N57' C62' -2(2)
N45 Ru2 N57' C62' 84.7(18)
N26 Ru2 N57' C62' -173.8(18)
C62' N57' C58' C59' -1.0
Ru2 N57' C58' C59' 173(3)
N57' C58' C59' C60' 0.6
C58' C59' C60' C61' -1.4
C59' C60' C61' C62' 2.4
C58' N57' C62' C61' 2.1
Ru2 N57' C62' C61' -172(3)
C58' N57' C62' C63' 178(4)
Ru2 N57' C62' C63' 4(3)
C60' C61' C62' N57' -2.7
C60' C61' C62' C63' -178(4)
N57' C62' C63' N68' -4(3)
C61' C62' C63' N68' 172(2)
N57' C62' C63' C64' -178(2)
C61' C62' C63' C64' -2(5)
N68' C63' C64' C65' 3.0
C62' C63' C64' C65' 176(4)
C63' C64' C65' C66' 3.6
C64' C65' C66' C67' -5.2
C65' C66' C67' N68' 0.1
C66' C67' N68' C63' 6.5
C66' C67' N68' Ru2 -178(3)
C64' C63' N68' C67' -8.0
C62' C63' N68' C67' 178(4)
C64' C63' N68' Ru2 176(3)
C62' C63' N68' Ru2 2(3)
N15 Ru2 N68' C67' -90(2)
N56' Ru2 N68' C67' 8(2)
N56 Ru2 N68' C67' 175(2)
N45' Ru2 N68' C67' 88(2)
N68 Ru2 N68' C67' 14(4)
N57 Ru2 N68' C67' 4(2)
N45 Ru2 N68' C67' 95(2)
N57' Ru2 N68' C67' -176(3)
N26 Ru2 N68' C67' -134(4)
N15 Ru2 N68' C63' 85.2(19)
N56' Ru2 N68' C63' -176(2)
N56 Ru2 N68' C63' -9.5(19)
N45' Ru2 N68' C63' -96(2)
N68 Ru2 N68' C63' -171(7)
N57 Ru2 N68' C63' 179.1(19)
N45 Ru2 N68' C63' -89.4(19)
N57' Ru2 N68' C63' 0(2)
N26 Ru2 N68' C63' 41(6)
